data_2312599
loop_
_publ_author_name
'Zigelstein, Rachel'
'Lough, Alan J.'
'Bender, Timothy P.'

_publ_section_title
;
 The influence of the axial group on the crystal structures of boron
 subphthalocyanines.
;
_journal_coeditor_code DG3059
_journal_issue 10
_journal_name_full 'Acta crystallographica. Section C, Structural chemistry'
_journal_paper_doi 10.1107/S2053229624006934
_journal_volume 80
_journal_year 2024
_chemical_formula_iupac 'C24 H12 B Cl N6'
_chemical_formula_moiety 'C24 H12 B Cl N6'
_chemical_formula_sum 'C24 H12 B Cl N6'
_chemical_formula_weight 430.66
_chemical_name_systematic
;
Chlorido(subphthalocyaninato)boron
;
_space_group_crystal_system orthorhombic
_space_group_IT_number 62
_space_group_name_Hall '-P 2ac 2n'
_space_group_name_H-M_alt 'P n m a'
_atom_sites_solution_hydrogens geom
_atom_sites_solution_primary direct
_audit_creation_method SHELXL-2019/1
_cell_angle_alpha 90
_cell_angle_beta 90
_cell_angle_gamma 90
_cell_formula_units_Z 4
_cell_length_a 12.0315(10)
_cell_length_b 14.8174(13)
_cell_length_c 10.3002(8)
_cell_measurement_reflns_used 5394
_cell_measurement_temperature 150(2)
_cell_measurement_theta_max 65.52
_cell_measurement_theta_min 5.65
_cell_volume 1836.3(3)
_computing_cell_refinement
;
APEX4 (Bruker, 2021)
;
_computing_data_collection
;
APEX4 (Bruker, 2021)
;
_computing_data_reduction
;
APEX4 (Bruker, 2021)
;
_computing_molecular_graphics
;
PLATON (Spek, 2020)
;
_computing_publication_material
;
SHELXTL (Sheldrick, 2008)
;
_computing_structure_refinement
;
SHELXL2019 (Sheldrick, 2015<i>b</i>)
;
_computing_structure_solution
;
SHELXT2018 (Sheldrick, 2015<i>a</i>)
;
_diffrn_ambient_temperature 150(2)
_diffrn_measured_fraction_theta_full 0.979
_diffrn_measured_fraction_theta_max 0.979
_diffrn_measurement_device_type 'Bruker Kappa APEX-DUO CMOS PHOTON II'
_diffrn_measurement_method '\f and \w scans'
_diffrn_radiation_type CuK\a
_diffrn_radiation_wavelength 1.54178
_diffrn_reflns_av_R_equivalents 0.0614
_diffrn_reflns_av_unetI/netI 0.0284
_diffrn_reflns_limit_h_max 14
_diffrn_reflns_limit_h_min -14
_diffrn_reflns_limit_k_max 16
_diffrn_reflns_limit_k_min -17
_diffrn_reflns_limit_l_max 11
_diffrn_reflns_limit_l_min -12
_diffrn_reflns_number 19930
_diffrn_reflns_theta_full 66.193
_diffrn_reflns_theta_max 66.193
_diffrn_reflns_theta_min 5.230
_diffrn_source 'Incoatec ImuS with multi-layer optics'
_exptl_absorpt_coefficient_mu 2.066
_exptl_absorpt_correction_T_max 0.7527
_exptl_absorpt_correction_T_min 0.6461
_exptl_absorpt_correction_type multi-scan
_exptl_absorpt_process_details
;
(SADABS; Krause <i>et al.</i>,  2015)
;
_exptl_crystal_colour pink
_exptl_crystal_density_diffrn 1.558
_exptl_crystal_description Shard
_exptl_crystal_F_000 880
_exptl_crystal_size_max 0.150
_exptl_crystal_size_mid 0.060
_exptl_crystal_size_min 0.020
_refine_diff_density_max 0.239
_refine_diff_density_min -0.345
_refine_ls_extinction_method none
_refine_ls_goodness_of_fit_ref 1.062
_refine_ls_hydrogen_treatment constr
_refine_ls_matrix_type full
_refine_ls_number_parameters 151
_refine_ls_number_reflns 1647
_refine_ls_number_restraints 0
_refine_ls_restrained_S_all 1.062
_refine_ls_R_factor_all 0.0444
_refine_ls_R_factor_gt 0.0354
_refine_ls_shift/su_max 0.001
_refine_ls_shift/su_mean 0.000
_refine_ls_structure_factor_coef Fsqd
_refine_ls_weighting_details 'w=1/[\s^2^(Fo^2^)+(0.0494P)^2^+1.2852P] where P=(Fo^2^+2Fc^2^)/3'
_refine_ls_weighting_scheme calc
_refine_ls_wR_factor_gt 0.0883
_refine_ls_wR_factor_ref 0.0965
_reflns_number_gt 1416
_reflns_number_total 1647
_reflns_threshold_expression 'I > 2\s(I)'
_cod_data_source_file dg3059.cif
_cod_data_source_block d2344a_a
_cod_database_code 2312599
_shelx_space_group_comment
;
The symmetry employed for this shelxl refinement is uniquely defined
by the following loop, which should always be used as a source of
symmetry information in preference to the above space-group names.
They are only intended as comments.
;
_shelx_estimated_absorpt_t_min 0.747
_shelx_estimated_absorpt_t_max 0.960

loop_
_space_group_symop_operation_xyz
'x, y, z'
'-x+1/2, -y, z+1/2'
'-x, y+1/2, -z'
'x+1/2, -y+1/2, -z+1/2'
'-x, -y, -z'
'x-1/2, y, -z-1/2'
'x, -y-1/2, z'
'-x-1/2, y-1/2, z-1/2'

loop_
_atom_site_type_symbol
_atom_site_label
_atom_site_fract_x
_atom_site_fract_y
_atom_site_fract_z
_atom_site_U_iso_or_equiv
_atom_site_adp_type
_atom_site_calc_flag
_atom_site_occupancy
_atom_site_disorder_assembly
_atom_site_disorder_group
Cl Cl1 0.18664(5) 0.250000 1.23875(6) 0.0214(2) Uani d 1 . .
N N1 0.00611(17) 0.250000 0.9063(2) 0.0187(5) Uani d 1 . .
N N2 0.16179(12) 0.32926(10) 0.99200(14) 0.0175(4) Uani d 1 . .
N N3 0.33419(12) 0.40660(11) 0.97328(15) 0.0203(4) Uani d 1 . .
N N4 0.32869(17) 0.250000 1.0229(2) 0.0189(5) Uani d 1 . .
C C1 0.06079(14) 0.32723(13) 0.93070(17) 0.0182(4) Uani d 1 . .
C C2 0.04565(15) 0.41770(12) 0.87898(18) 0.0184(4) Uani d 1 . .
C C3 -0.04130(16) 0.45728(13) 0.80994(18) 0.0209(4) Uani d 1 . .
H H3A -0.107253 0.424477 0.791349 0.025 Uiso calc 1 . .
C C4 -0.02881(17) 0.54552(14) 0.76936(18) 0.0237(4) Uani d 1 . .
H H4A -0.087720 0.574001 0.723614 0.028 Uiso calc 1 . .
C C5 0.06875(16) 0.59383(14) 0.79419(19) 0.0233(4) Uani d 1 . .
H H5A 0.074040 0.654917 0.766882 0.028 Uiso calc 1 . .
C C6 0.15769(16) 0.55449(13) 0.85768(18) 0.0216(4) Uani d 1 . .
H H6A 0.224841 0.586872 0.871258 0.026 Uiso calc 1 . .
C C7 0.14594(15) 0.46613(13) 0.90106(17) 0.0186(4) Uani d 1 . .
C C8 0.22237(15) 0.40490(13) 0.96506(17) 0.0189(4) Uani d 1 . .
C C9 0.38573(15) 0.32726(13) 0.99400(17) 0.0195(4) Uani d 1 . .
C C10 0.49870(15) 0.29805(13) 0.96453(16) 0.0199(4) Uani d 1 . .
C C11 0.59444(16) 0.34628(14) 0.93356(18) 0.0243(4) Uani d 1 . .
H H11 0.594751 0.410391 0.932401 0.029 Uiso calc 1 . .
C C12 0.68919(16) 0.29719(15) 0.9045(2) 0.0286(5) Uani d 1 . .
H H12 0.755883 0.328435 0.884055 0.034 Uiso calc 1 . .
B B1 0.2098(3) 0.250000 1.0579(3) 0.0193(6) Uani d 1 . .

loop_
_atom_site_aniso_label
_atom_site_aniso_U_11
_atom_site_aniso_U_22
_atom_site_aniso_U_33
_atom_site_aniso_U_12
_atom_site_aniso_U_13
_atom_site_aniso_U_23
Cl1 0.0256(4) 0.0190(3) 0.0195(3) 0.000 0.0007(2) 0.000
N1 0.0177(11) 0.0165(11) 0.0218(11) 0.000 0.0024(9) 0.000
N2 0.0171(7) 0.0156(8) 0.0196(8) 0.0000(6) 0.0003(6) 0.0002(6)
N3 0.0194(8) 0.0205(8) 0.0211(8) -0.0013(6) -0.0006(6) 0.0005(7)
N4 0.0181(11) 0.0180(12) 0.0205(11) 0.000 -0.0003(9) 0.000
C1 0.0166(9) 0.0201(9) 0.0180(9) -0.0003(8) 0.0030(7) -0.0012(8)
C2 0.0200(9) 0.0178(10) 0.0175(9) 0.0013(8) 0.0029(7) -0.0004(7)
C3 0.0187(9) 0.0228(10) 0.0212(10) 0.0007(8) 0.0009(8) -0.0010(8)
C4 0.0235(10) 0.0258(11) 0.0218(10) 0.0065(8) 0.0009(8) 0.0016(8)
C5 0.0273(10) 0.0196(10) 0.0230(10) 0.0027(8) 0.0039(8) 0.0027(8)
C6 0.0229(9) 0.0199(10) 0.0220(10) -0.0007(8) 0.0035(8) 0.0010(8)
C7 0.0207(9) 0.0188(9) 0.0164(9) 0.0010(8) 0.0022(7) -0.0001(7)
C8 0.0200(9) 0.0188(9) 0.0180(9) -0.0018(7) 0.0003(7) -0.0010(8)
C9 0.0199(9) 0.0200(10) 0.0187(9) -0.0021(8) -0.0022(7) -0.0008(8)
C10 0.0173(9) 0.0249(10) 0.0176(9) -0.0002(8) -0.0037(7) 0.0008(8)
C11 0.0215(9) 0.0278(11) 0.0234(10) -0.0035(8) -0.0030(8) 0.0021(9)
C12 0.0178(9) 0.0383(12) 0.0296(11) -0.0039(9) 0.0003(8) 0.0015(10)
B1 0.0199(15) 0.0176(15) 0.0205(15) 0.000 -0.0009(12) 0.000

loop_
_atom_type_symbol
_atom_type_description
_atom_type_scat_dispersion_real
_atom_type_scat_dispersion_imag
_atom_type_scat_source
C C 0.0181 0.0091 'International Tables Vol C Tables 4.2.6.8 and 6.1.1.4'
H H 0.0000 0.0000 'International Tables Vol C Tables 4.2.6.8 and 6.1.1.4'
B B 0.0090 0.0039 'International Tables Vol C Tables 4.2.6.8 and 6.1.1.4'
N N 0.0311 0.0180 'International Tables Vol C Tables 4.2.6.8 and 6.1.1.4'
Cl Cl 0.3639 0.7018 'International Tables Vol C Tables 4.2.6.8 and 6.1.1.4'

loop_
_geom_angle_atom_site_label_1
_geom_angle_atom_site_label_2
_geom_angle_atom_site_label_3
_geom_angle_site_symmetry_1
_geom_angle_site_symmetry_3
_geom_angle
_geom_angle_publ_flag
C1 N1 C1 . 7_565 116.8(2) ?
C8 N2 C1 . . 113.45(15) ?
C8 N2 B1 . . 122.57(17) ?
C1 N2 B1 . . 122.83(17) ?
C9 N3 C8 . . 116.95(16) ?
C9 N4 C9 . 7_565 113.7(2) ?
C9 N4 B1 . . 122.66(11) ?
C9 N4 B1 7_565 . 122.67(11) ?
N1 C1 N2 . . 122.64(17) ?
N1 C1 C2 . . 130.93(17) ?
N2 C1 C2 . . 105.06(15) ?
C3 C2 C7 . . 120.40(17) ?
C3 C2 C1 . . 131.96(17) ?
C7 C2 C1 . . 107.47(15) ?
C4 C3 C2 . . 118.09(18) ?
C4 C3 H3A . . 121.0 ?
C2 C3 H3A . . 121.0 ?
C3 C4 C5 . . 121.38(18) ?
C3 C4 H4A . . 119.3 ?
C5 C4 H4A . . 119.3 ?
C6 C5 C4 . . 121.35(19) ?
C6 C5 H5A . . 119.3 ?
C4 C5 H5A . . 119.3 ?
C5 C6 C7 . . 118.04(18) ?
C5 C6 H6A . . 121.0 ?
C7 C6 H6A . . 121.0 ?
C6 C7 C2 . . 120.65(17) ?
C6 C7 C8 . . 132.11(18) ?
C2 C7 C8 . . 107.16(16) ?
N3 C8 N2 . . 122.36(17) ?
N3 C8 C7 . . 130.51(17) ?
N2 C8 C7 . . 105.51(15) ?
N3 C9 N4 . . 122.31(16) ?
N3 C9 C10 . . 130.96(17) ?
N4 C9 C10 . . 105.34(16) ?
C11 C10 C10 . 7_565 120.87(12) ?
C11 C10 C9 . . 131.78(18) ?
C10 C10 C9 7_565 . 107.26(11) ?
C12 C11 C10 . . 117.44(19) ?
C12 C11 H11 . . 121.3 ?
C10 C11 H11 . . 121.3 ?
C11 C12 C12 . 7_565 121.68(12) ?
C11 C12 H12 . . 119.2 ?
C12 C12 H12 7_565 . 119.2 ?
N2 B1 N2 . 7_565 105.6(2) ?
N2 B1 N4 . . 105.51(16) ?
N2 B1 N4 7_565 . 105.52(16) ?
N2 B1 Cl1 . . 113.41(14) ?
N2 B1 Cl1 7_565 . 113.41(14) ?
N4 B1 Cl1 . . 112.64(19) ?

loop_
_geom_bond_atom_site_label_1
_geom_bond_atom_site_label_2
_geom_bond_site_symmetry_2
_geom_bond_distance
_geom_bond_publ_flag
Cl1 B1 . 1.884(3) ?
N1 C1 . 1.344(2) ?
N1 C1 7_565 1.344(2) ?
N2 C8 . 1.365(2) ?
N2 C1 . 1.370(2) ?
N2 B1 . 1.474(2) ?
N3 C9 . 1.346(2) ?
N3 C8 . 1.348(2) ?
N4 C9 . 1.367(2) ?
N4 C9 7_565 1.367(2) ?
N4 B1 . 1.475(4) ?
C1 C2 . 1.454(3) ?
C2 C3 . 1.394(3) ?
C2 C7 . 1.422(3) ?
C3 C4 . 1.381(3) ?
C3 H3A . 0.9500 ?
C4 C5 . 1.398(3) ?
C4 H4A . 0.9500 ?
C5 C6 . 1.383(3) ?
C5 H5A . 0.9500 ?
C6 C7 . 1.391(3) ?
C6 H6A . 0.9500 ?
C7 C8 . 1.450(3) ?
C9 C10 . 1.458(3) ?
C10 C11 . 1.393(3) ?
C10 C10 7_565 1.424(4) ?
C11 C12 . 1.385(3) ?
C11 H11 . 0.9500 ?
C12 C12 7_565 1.399(4) ?
C12 H12 . 0.9500 ?

loop_
_geom_torsion_atom_site_label_1
_geom_torsion_atom_site_label_2
_geom_torsion_atom_site_label_3
_geom_torsion_atom_site_label_4
_geom_torsion_site_symmetry_1
_geom_torsion_site_symmetry_2
_geom_torsion_site_symmetry_3
_geom_torsion_site_symmetry_4
_geom_torsion
_geom_torsion_publ_flag
C1 N1 C1 N2 7_565 . . . -7.7(3) ?
C1 N1 C1 C2 7_565 . . . 156.82(14) ?
C8 N2 C1 N1 . . . . 156.35(18) ?
B1 N2 C1 N1 . . . . -11.7(3) ?
C8 N2 C1 C2 . . . . -11.6(2) ?
B1 N2 C1 C2 . . . . -179.66(18) ?
N1 C1 C2 C3 . . . . 14.9(3) ?
N2 C1 C2 C3 . . . . -178.50(19) ?
N1 C1 C2 C7 . . . . -160.3(2) ?
N2 C1 C2 C7 . . . . 6.32(19) ?
C7 C2 C3 C4 . . . . -2.9(3) ?
C1 C2 C3 C4 . . . . -177.54(19) ?
C2 C3 C4 C5 . . . . 1.2(3) ?
C3 C4 C5 C6 . . . . 1.6(3) ?
C4 C5 C6 C7 . . . . -2.5(3) ?
C5 C6 C7 C2 . . . . 0.8(3) ?
C5 C6 C7 C8 . . . . 177.25(19) ?
C3 C2 C7 C6 . . . . 1.9(3) ?
C1 C2 C7 C6 . . . . 177.79(16) ?
C3 C2 C7 C8 . . . . -175.32(17) ?
C1 C2 C7 C8 . . . . 0.52(19) ?
C9 N3 C8 N2 . . . . 7.9(3) ?
C9 N3 C8 C7 . . . . -155.37(19) ?
C1 N2 C8 N3 . . . . -154.88(17) ?
B1 N2 C8 N3 . . . . 13.2(3) ?
C1 N2 C8 C7 . . . . 12.0(2) ?
B1 N2 C8 C7 . . . . -179.94(18) ?
C6 C7 C8 N3 . . . . -18.6(3) ?
C2 C7 C8 N3 . . . . 158.19(19) ?
C6 C7 C8 N2 . . . . 175.97(19) ?
C2 C7 C8 N2 . . . . -7.20(19) ?
C8 N3 C9 N4 . . . . -8.6(3) ?
C8 N3 C9 C10 . . . . 155.84(18) ?
C9 N4 C9 N3 7_565 . . . 157.11(13) ?
B1 N4 C9 N3 . . . . -11.8(3) ?
C9 N4 C9 C10 7_565 . . . -10.7(3) ?
B1 N4 C9 C10 . . . . -179.7(2) ?
N3 C9 C10 C11 . . . . 16.4(3) ?
N4 C9 C10 C11 . . . . -177.2(2) ?
N3 C9 C10 C10 . . . 7_565 -160.25(17) ?
N4 C9 C10 C10 . . . 7_565 6.13(16) ?
C10 C10 C11 C12 7_565 . . . -0.7(2) ?
C9 C10 C11 C12 . . . . -177.04(18) ?
C10 C11 C12 C12 . . . 7_565 0.7(2) ?
C8 N2 B1 N2 . . . 7_565 -140.31(15) ?
C1 N2 B1 N2 . . . 7_565 26.6(3) ?
C8 N2 B1 N4 . . . . -28.8(3) ?
C1 N2 B1 N4 . . . . 138.10(17) ?
C8 N2 B1 Cl1 . . . . 94.9(2) ?
C1 N2 B1 Cl1 . . . . -98.15(19) ?
C9 N4 B1 N2 . . . . 28.2(3) ?
C9 N4 B1 N2 7_565 . . . -139.74(19) ?
C9 N4 B1 N2 . . . 7_565 139.74(19) ?
C9 N4 B1 N2 7_565 . . 7_565 -28.2(3) ?
C9 N4 B1 Cl1 . . . . -96.0(2) ?
C9 N4 B1 Cl1 7_565 . . . 96.0(2) ?
